data_4035578
loop_
_publ_author_name
'Edwards, Andrew'
'Rubin, Michael'

_publ_section_title
;
 Directed Cu(I)-Catalyzed Carbomagnesiation of
 1-Arylcycloprop-2-ene-1-carboxamides En Route to Densely Substituted
 Functionalized Cyclopropanes.
;
_journal_issue 15
_journal_name_full 'The Journal of organic chemistry'
_journal_page_first 8426
_journal_page_last 8448
_journal_paper_doi 10.1021/acs.joc.8b01063
_journal_volume 83
_journal_year 2018
_chemical_formula_moiety 'C22 H27 N O2'
_chemical_formula_sum 'C22 H27 N O2'
_chemical_formula_weight 337.44
_space_group_crystal_system monoclinic
_space_group_IT_number 14
_space_group_name_Hall '-P 2yn'
_space_group_name_H-M_alt 'P 1 21/n 1'
_atom_sites_solution_hydrogens mixed
_atom_sites_solution_primary dual
_audit_creation_date 2017-11-15
_audit_creation_method
;
Olex2 1.2
(compiled 2017.03.28 svn.r3405 for OlexSys, GUI svn.r5337)
;
_cell_angle_alpha 90
_cell_angle_beta 113.2748(18)
_cell_angle_gamma 90
_cell_formula_units_Z 4
_cell_length_a 14.9999(2)
_cell_length_b 7.56312(8)
_cell_length_c 17.9960(3)
_cell_measurement_reflns_used 10033
_cell_measurement_temperature 150.00(10)
_cell_measurement_theta_max 75.8670
_cell_measurement_theta_min 5.3620
_cell_volume 1875.43(5)
_computing_cell_refinement 'CrysAlisPro 1.171.38.41 (Rigaku OD, 2015)'
_computing_data_collection 'CrysAlisPro 1.171.38.41 (Rigaku OD, 2015)'
_computing_data_reduction 'CrysAlisPro 1.171.38.41 (Rigaku OD, 2015)'
_computing_molecular_graphics 'Olex2 (Dolomanov et al., 2009)'
_computing_publication_material 'Olex2 (Dolomanov et al., 2009)'
_computing_structure_refinement 'ShelXL (Sheldrick, 2015)'
_computing_structure_solution 'ShelXT (Sheldrick, 2015)'
_diffrn_ambient_environment N~2~
_diffrn_ambient_temperature 150.00(10)
_diffrn_detector 'CCD plate'
_diffrn_detector_area_resol_mean 5.2529
_diffrn_detector_type AtlasS2
_diffrn_measured_fraction_theta_full 0.999
_diffrn_measured_fraction_theta_max 0.991
_diffrn_measurement_details
;
List of Runs (angles in degrees, time in seconds):

  # Type    Start    End  Width  t~exp~   \w     \q     \k     \f   Frames
--------------------------------------------------------------------------
  1  \w     53.00  78.00   1.00    2.00    --   41.72 -89.00  -7.00   25
  2  \w     36.00  78.00   1.00    2.00    --   41.72-125.00 -60.00   42
  3  \w     37.00  63.00   1.00    8.00    --  112.00 -95.00-180.00   26
  4  \w     31.00 108.00   1.00    8.00    --  112.00 -95.00-150.00   77
  5  \w     68.00 140.00   1.00    8.00    --  112.00 -61.00 -30.00   72
  6  \w     77.00 103.00   1.00    8.00    --  112.00 -89.00  -7.00   26
  7  \w     40.00 139.00   1.00    8.00    --  112.00 -30.00   0.00   99
  8  \w    123.00 149.00   1.00    8.00    --  112.00  48.00  -4.00   26
  9  \w    111.00 137.00   1.00    8.00    --  112.00  77.00   0.00   26
 10  \w    139.00 164.00   1.00    8.00    --  112.00  89.00 108.00   25
 11  \w    107.00 177.00   1.00    8.00    --  112.00 111.00 120.00   70
 12  \w     96.00 173.00   1.00    8.00    --  112.00  77.00 150.00   77
 13  \w    149.00 174.00   1.00    8.00    --  112.00 111.00-120.00   25
 14  \w    112.00 138.00   1.00    8.00    --  112.00  89.00-149.00   26
 15  \w     91.00 141.00   1.00    8.00    --  112.00  61.00-150.00   50
 16  \w    -10.00  29.00   1.00    2.00    --   41.72 -89.00  -7.00   39
 17  \w    -20.00  33.00   1.00    2.00    --  -41.72  89.00-149.00   53
 18  \w    -88.00  -2.00   1.00    2.00    --  -41.72 125.00   0.00   86
 19  \w    153.00 178.00   1.00    8.00    --  112.00  49.00  -4.00   25
 20  \w     66.00  92.00   1.00    2.00    --   41.85-125.00 -60.00   26
 21  \w    -27.00  -1.00   1.00    2.00    --   41.85 -38.00   0.00   26
 22  \w     59.00  85.00   1.00    8.00    --  112.00 -95.00  60.00   26
 23  \w     54.00 115.00   1.00    8.00    --  112.00-111.00 -60.00   61
 24  \w    147.00 174.00   1.00    8.00    --  112.00  45.00-120.00   27
 25  \w     41.00 140.00   1.00    8.00    --  112.00 -30.00-180.00   99
 26  \w     59.00  97.00   1.00    8.00    --  112.00-111.00 -30.00   38
 27  \w     60.00  89.00   1.00    8.00    --  112.00 -49.00-151.00   29
 28  \w     84.00 109.00   1.00    8.00    --  112.00 -95.00   0.00   25
 29  \w    114.00 140.00   1.00    8.00    --  112.00 111.00 -90.00   26
;
_diffrn_measurement_device 'four-circle diffractometer'
_diffrn_measurement_device_type 'SuperNova, Dual, Cu at zero, AtlasS2'
_diffrn_measurement_method '\w scans'
_diffrn_orient_matrix_type 'CrysAlisPro convention (1999,Acta A55,543-557)'
_diffrn_orient_matrix_UB_11 -0.0207928000
_diffrn_orient_matrix_UB_12 0.0261511000
_diffrn_orient_matrix_UB_13 0.0765709000
_diffrn_orient_matrix_UB_21 -0.0896646000
_diffrn_orient_matrix_UB_22 -0.1207640000
_diffrn_orient_matrix_UB_23 -0.0359950000
_diffrn_orient_matrix_UB_31 0.0634081000
_diffrn_orient_matrix_UB_32 -0.1619042000
_diffrn_orient_matrix_UB_33 0.0391589000
_diffrn_radiation_monochromator mirror
_diffrn_radiation_probe x-ray
_diffrn_radiation_type CuK\a
_diffrn_radiation_wavelength 1.54184
_diffrn_reflns_av_R_equivalents 0.0184
_diffrn_reflns_av_unetI/netI 0.0147
_diffrn_reflns_Laue_measured_fraction_full 0.999
_diffrn_reflns_Laue_measured_fraction_max 0.991
_diffrn_reflns_limit_h_max 18
_diffrn_reflns_limit_h_min -18
_diffrn_reflns_limit_k_max 7
_diffrn_reflns_limit_k_min -9
_diffrn_reflns_limit_l_max 22
_diffrn_reflns_limit_l_min -22
_diffrn_reflns_number 13759
_diffrn_reflns_point_group_measured_fraction_full 0.999
_diffrn_reflns_point_group_measured_fraction_max 0.991
_diffrn_reflns_theta_full 67.684
_diffrn_reflns_theta_max 76.158
_diffrn_reflns_theta_min 4.924
_diffrn_source 'micro-focus sealed X-ray tube'
_diffrn_source_type 'SuperNova (Cu) X-ray Source'
_exptl_absorpt_coefficient_mu 0.592
_exptl_absorpt_correction_T_max 0.940
_exptl_absorpt_correction_T_min 0.903
_exptl_absorpt_correction_type gaussian
_exptl_absorpt_process_details
;
CrysAlisPro 1.171.38.41 (Rigaku Oxford Diffraction, 2015)
Numerical absorption correction based on gaussian integration over
			a multifaceted crystal model
Empirical absorption correction using spherical harmonics,
 implemented in SCALE3 ABSPACK scaling algorithm.
;
_exptl_crystal_colour 'clear light colourless'
_exptl_crystal_colour_lustre clear
_exptl_crystal_colour_modifier light
_exptl_crystal_colour_primary colourless
_exptl_crystal_density_diffrn 1.195
_exptl_crystal_description block
_exptl_crystal_F_000 728
_exptl_crystal_size_max 0.451
_exptl_crystal_size_mid 0.301
_exptl_crystal_size_min 0.252
_refine_diff_density_max 0.270
_refine_diff_density_min -0.190
_refine_diff_density_rms 0.038
_refine_ls_extinction_method none
_refine_ls_goodness_of_fit_ref 1.021
_refine_ls_hydrogen_treatment mixed
_refine_ls_matrix_type full
_refine_ls_number_parameters 244
_refine_ls_number_reflns 3897
_refine_ls_number_restraints 0
_refine_ls_restrained_S_all 1.021
_refine_ls_R_factor_all 0.0399
_refine_ls_R_factor_gt 0.0366
_refine_ls_shift/su_max 0.001
_refine_ls_shift/su_mean 0.000
_refine_ls_structure_factor_coef Fsqd
_refine_ls_weighting_details 'w=1/[\s^2^(Fo^2^)+(0.0457P)^2^+0.6327P] where P=(Fo^2^+2Fc^2^)/3'
_refine_ls_weighting_scheme calc
_refine_ls_wR_factor_gt 0.0902
_refine_ls_wR_factor_ref 0.0942
_reflns_Friedel_coverage 0.000
_reflns_number_gt 3661
_reflns_number_total 3897
_reflns_threshold_expression 'I > 2\s(I)'
_cod_data_source_file jo8b01063_si_003.cif
_cod_data_source_block anna_29092017_ae453_2
_cod_database_code 4035578
_shelx_shelxl_version_number 2016/6
_chemical_oxdiff_formula 'C11 H10 N O'
_shelx_space_group_comment
;
The symmetry employed for this shelxl refinement is uniquely defined
by the following loop, which should always be used as a source of
symmetry information in preference to the above space-group names.
They are only intended as comments.
;
_reflns_odcompleteness_completeness 99.92
_reflns_odcompleteness_iscentric 1
_reflns_odcompleteness_theta 66.97
_olex2_refinement_description
;
1. Fixed Uiso
 At 1.2 times of:
  All C(H) groups, All C(H,H) groups, All C(H,H,H,H) groups
 At 1.5 times of:
  All C(H,H,H) groups
2. Others
 Sof(H00P)=Sof(H00Q)=Sof(C00Q)=Sof(H00Z)=Sof(HA)=Sof(HB)=1-FVAR(1)
 Sof(H00N)=Sof(H00O)=Sof(C00P)=Sof(H00X)=Sof(H00Y)=Sof(H)=FVAR(1)
3.a Ternary CH refined with riding coordinates:
 C006(H006), C007(H007), C00A(H00A)
3.b Secondary CH2 refined with riding coordinates:
 C00L(H00N,H00O), C00L(H00P,H00Q), C00N(H00S,H00T)
3.c Aromatic/amide H refined with riding coordinates:
 C00B(H00B), C00C(H00C), C00D(H00D), C00E(H00E), C00G(H00I), C00H(H00J),
 C00I(H00K), C00J(H00L), C00K(H00M), C00M(H00R)
3.d Idealised Me refined as rotating group:
 C00F(H00F,H00G,H00H), C00O(H00U,H00V,H00W), C00P(H00X,H00Y,H), C00Q(H00Z,HA,HB)
;
_olex2_submission_special_instructions 'No special instructions were received'
_oxdiff_exptl_absorpt_empirical_details
;
Empirical correction (ABSPACK) includes:
- Absorption correction using spherical harmonics
- Frame scaling
;
_oxdiff_exptl_absorpt_empirical_full_max 1.668
_oxdiff_exptl_absorpt_empirical_full_min 0.607

loop_
_space_group_symop_operation_xyz
'x, y, z'
'-x+1/2, y+1/2, -z+1/2'
'-x, -y, -z'
'x-1/2, -y-1/2, z-1/2'

loop_
_atom_site_label
_atom_site_type_symbol
_atom_site_fract_x
_atom_site_fract_y
_atom_site_fract_z
_atom_site_U_iso_or_equiv
_atom_site_adp_type
_atom_site_occupancy
_atom_site_site_symmetry_order
_atom_site_calc_flag
_atom_site_refinement_flags_posn
_atom_site_refinement_flags_occupancy
_atom_site_disorder_assembly
_atom_site_disorder_group
O001 O 0.39243(5) 0.35417(10) 0.72848(4) 0.02652(17) Uani 1 1 d . . . .
O002 O 0.50486(5) 0.09457(10) 0.69360(4) 0.02657(17) Uani 1 1 d . . . .
N003 N 0.31769(7) 0.61015(12) 0.67428(5) 0.0260(2) Uani 1 1 d . . . .
C004 C 0.36490(7) 0.41059(13) 0.58929(5) 0.0184(2) Uani 1 1 d . . . .
C005 C 0.62893(7) 0.21645(13) 0.65647(6) 0.0208(2) Uani 1 1 d . . . .
C006 C 0.45519(7) 0.31650(13) 0.58971(6) 0.0192(2) Uani 1 1 d . . . .
H006 H 0.441976 0.235796 0.543972 0.023 Uiso 1 1 calc R . . .
C007 C 0.53560(7) 0.25386(13) 0.66716(6) 0.0204(2) Uani 1 1 d . . . .
H007 H 0.547895 0.344946 0.708784 0.024 Uiso 1 1 calc R . . .
C008 C 0.36007(7) 0.45625(13) 0.66972(6) 0.0201(2) Uani 1 1 d . . . .
C009 C 0.26838(7) 0.35243(13) 0.52666(6) 0.0200(2) Uani 1 1 d . . . .
C00A C 0.43857(7) 0.50835(13) 0.56550(6) 0.0208(2) Uani 1 1 d . . . .
H00A H 0.417316 0.529618 0.507306 0.025 Uiso 1 1 calc R . . .
C00B C 0.63218(8) 0.09673(14) 0.59874(6) 0.0262(2) Uani 1 1 d . . . .
H00B H 0.576057 0.037465 0.565992 0.031 Uiso 1 1 calc R . . .
C00C C 0.71406(7) 0.30224(14) 0.70555(6) 0.0242(2) Uani 1 1 d . . . .
H00C H 0.712956 0.381855 0.744566 0.029 Uiso 1 1 calc R . . .
C00D C 0.20953(8) 0.24186(15) 0.54991(6) 0.0261(2) Uani 1 1 d . . . .
H00D H 0.230946 0.203492 0.603238 0.031 Uiso 1 1 calc R . . .
C00E C 0.23512(8) 0.40521(15) 0.44630(6) 0.0280(2) Uani 1 1 d . . . .
H00E H 0.273282 0.479046 0.429651 0.034 Uiso 1 1 calc R . . .
C00F C 0.50164(8) 0.65250(15) 0.61842(7) 0.0281(2) Uani 1 1 d . . . .
H00F H 0.468783 0.763995 0.603476 0.042 Uiso 1 1 calc GR . . .
H00G H 0.561802 0.657567 0.611414 0.042 Uiso 1 1 calc GR . . .
H00H H 0.514446 0.627603 0.674017 0.042 Uiso 1 1 calc GR . . .
C00G C 0.80081(7) 0.26997(15) 0.69679(7) 0.0280(2) Uani 1 1 d . . . .
H00I H 0.857332 0.327611 0.729912 0.034 Uiso 1 1 calc R . . .
C00H C 0.80268(8) 0.15223(16) 0.63882(7) 0.0306(2) Uani 1 1 d . . . .
H00J H 0.860465 0.131176 0.632654 0.037 Uiso 1 1 calc R . . .
C00I C 0.71855(8) 0.06521(16) 0.58973(7) 0.0310(2) Uani 1 1 d . . . .
H00K H 0.720008 -0.014245 0.550786 0.037 Uiso 1 1 calc R . . .
C00J C 0.11915(8) 0.18845(16) 0.49411(7) 0.0323(2) Uani 1 1 d . . . .
H00L H 0.080010 0.116844 0.510657 0.039 Uiso 1 1 calc R . . .
C00K C 0.08706(8) 0.24117(17) 0.41409(7) 0.0340(3) Uani 1 1 d . . . .
H00M H 0.026878 0.204407 0.376708 0.041 Uiso 1 1 calc R . . .
C00L C 0.31820(9) 0.66591(16) 0.75273(7) 0.0331(3) Uani 1 1 d . . . .
H00N H 0.312779 0.562364 0.782483 0.040 Uiso 0.65(3) 1 calc R P A 1
H00O H 0.262243 0.740504 0.743625 0.040 Uiso 0.65(3) 1 calc R P A 1
H00P H 0.254425 0.709274 0.745468 0.040 Uiso 0.35(3) 1 calc R P A 2
H00Q H 0.333478 0.565637 0.789271 0.040 Uiso 0.35(3) 1 calc R P A 2
C00M C 0.14535(9) 0.34885(17) 0.39043(7) 0.0343(3) Uani 1 1 d . . . .
H00R H 0.124465 0.384068 0.336694 0.041 Uiso 1 1 calc R . . .
C00N C 0.27093(9) 0.73099(15) 0.60617(7) 0.0318(3) Uani 1 1 d . . . .
H00S H 0.291753 0.701724 0.563029 0.038 Uiso 1 1 calc R . . .
H00T H 0.291670 0.850983 0.623486 0.038 Uiso 1 1 calc R . . .
C00O C 0.16085(10) 0.7218(2) 0.57385(9) 0.0460(3) Uani 1 1 d . . . .
H00U H 0.133377 0.802685 0.529496 0.069 Uiso 1 1 calc GR . . .
H00V H 0.139781 0.752994 0.616035 0.069 Uiso 1 1 calc GR . . .
H00W H 0.139864 0.603761 0.555605 0.069 Uiso 1 1 calc GR . . .
C00P C 0.4124(7) 0.7692(14) 0.8044(6) 0.0523(15) Uani 0.65(3) 1 d . P A 1
H00X H 0.467254 0.691437 0.819111 0.078 Uiso 0.65(3) 1 calc GR P A 1
H00Y H 0.407010 0.813324 0.852530 0.078 Uiso 0.65(3) 1 calc GR P A 1
H H 0.420797 0.866389 0.773526 0.078 Uiso 0.65(3) 1 calc GR P A 1
C00Q C 0.3880(13) 0.801(3) 0.7864(10) 0.053(3) Uani 0.35(3) 1 d . P A 2
H00Z H 0.450175 0.760787 0.789678 0.080 Uiso 0.35(3) 1 calc GR P A 2
HA H 0.392098 0.829426 0.839680 0.080 Uiso 0.35(3) 1 calc GR P A 2
HB H 0.369188 0.904338 0.752827 0.080 Uiso 0.35(3) 1 calc GR P A 2
H002 H 0.4590(12) 0.133(2) 0.7089(10) 0.047(4) Uiso 1 1 d . . . .

loop_
_atom_site_aniso_label
_atom_site_aniso_U_11
_atom_site_aniso_U_22
_atom_site_aniso_U_33
_atom_site_aniso_U_23
_atom_site_aniso_U_13
_atom_site_aniso_U_12
O001 0.0284(4) 0.0339(4) 0.0187(3) 0.0048(3) 0.0108(3) 0.0053(3)
O002 0.0258(4) 0.0276(4) 0.0255(4) 0.0060(3) 0.0093(3) 0.0019(3)
N003 0.0312(5) 0.0266(4) 0.0245(4) -0.0006(3) 0.0156(4) 0.0040(4)
C004 0.0192(4) 0.0200(4) 0.0159(4) 0.0008(3) 0.0068(4) 0.0016(3)
C005 0.0202(5) 0.0212(5) 0.0186(4) 0.0019(4) 0.0052(4) 0.0033(4)
C006 0.0185(4) 0.0224(5) 0.0166(4) -0.0011(3) 0.0067(4) 0.0015(4)
C007 0.0205(5) 0.0219(5) 0.0170(4) -0.0001(3) 0.0054(4) 0.0015(4)
C008 0.0180(4) 0.0247(5) 0.0182(4) -0.0006(4) 0.0077(3) -0.0014(4)
C009 0.0194(4) 0.0206(5) 0.0187(4) 0.0000(4) 0.0061(4) 0.0033(4)
C00A 0.0207(4) 0.0240(5) 0.0189(4) 0.0020(4) 0.0090(4) 0.0010(4)
C00B 0.0234(5) 0.0263(5) 0.0255(5) -0.0043(4) 0.0061(4) 0.0015(4)
C00C 0.0237(5) 0.0241(5) 0.0208(5) 0.0003(4) 0.0043(4) 0.0017(4)
C00D 0.0244(5) 0.0296(5) 0.0248(5) 0.0008(4) 0.0103(4) -0.0006(4)
C00E 0.0275(5) 0.0316(6) 0.0210(5) 0.0044(4) 0.0054(4) 0.0010(4)
C00F 0.0267(5) 0.0260(5) 0.0328(6) -0.0017(4) 0.0130(4) -0.0046(4)
C00G 0.0199(5) 0.0284(5) 0.0305(5) 0.0059(4) 0.0043(4) 0.0002(4)
C00H 0.0245(5) 0.0324(6) 0.0372(6) 0.0077(5) 0.0147(5) 0.0070(4)
C00I 0.0324(6) 0.0308(6) 0.0318(6) -0.0025(4) 0.0149(5) 0.0072(4)
C00J 0.0239(5) 0.0352(6) 0.0377(6) -0.0044(5) 0.0121(5) -0.0050(4)
C00K 0.0207(5) 0.0381(6) 0.0343(6) -0.0085(5) 0.0014(4) 0.0008(4)
C00L 0.0417(6) 0.0344(6) 0.0329(6) -0.0065(5) 0.0252(5) 0.0004(5)
C00M 0.0309(6) 0.0404(7) 0.0223(5) 0.0010(5) 0.0005(4) 0.0029(5)
C00N 0.0389(6) 0.0254(5) 0.0363(6) 0.0052(4) 0.0204(5) 0.0095(5)
C00O 0.0388(7) 0.0470(8) 0.0546(8) 0.0117(6) 0.0209(6) 0.0186(6)
C00P 0.048(3) 0.083(3) 0.028(3) -0.021(2) 0.017(2) -0.029(2)
C00Q 0.044(6) 0.097(7) 0.023(5) -0.020(4) 0.017(4) -0.016(4)

loop_
_atom_type_symbol
_atom_type_description
_atom_type_scat_dispersion_real
_atom_type_scat_dispersion_imag
_atom_type_scat_source
C C 0.0181 0.0091 'International Tables Vol C Tables 4.2.6.8 and 6.1.1.4'
H H 0.0000 0.0000 'International Tables Vol C Tables 4.2.6.8 and 6.1.1.4'
N N 0.0311 0.0180 'International Tables Vol C Tables 4.2.6.8 and 6.1.1.4'
O O 0.0492 0.0322 'International Tables Vol C Tables 4.2.6.8 and 6.1.1.4'

loop_
_exptl_crystal_face_index_h
_exptl_crystal_face_index_k
_exptl_crystal_face_index_l
_exptl_crystal_face_perp_dist
-6 -1 -6 0.1853
-4 4 -2 0.1580
3 -4 5 0.1513
3 0 -12 0.1241
-6 4 2 0.1687
-3 0 12 0.1535
-2 -4 8 0.1655
4 -4 2 0.1463
9 0 -8 0.1436
-7 3 1 0.1586
-9 0 8 0.0973
-4 -4 -2 0.1971
2 -5 1 0.1782
7 -1 4 0.1282
-6 3 -3 0.1613
0 -5 0 0.1946
6 -3 3 0.1401
-6 2 -4 0.1565
-7 -1 -4 0.1841
-6 -3 -3 0.1870
4 4 2 0.2218
1 2 9 0.1927
0 -3 -9 0.1772
4 -4 1 0.1577
4 -1 8 0.1387
-3 1 -8 0.1511
-8 0 10 0.1011

loop_
_geom_angle_atom_site_label_1
_geom_angle_atom_site_label_2
_geom_angle_atom_site_label_3
_geom_angle
C007 O002 H002 102.6(11)
C008 N003 C00L 118.92(9)
C008 N003 C00N 124.77(9)
C00N N003 C00L 116.30(9)
C008 C004 C006 118.54(8)
C008 C004 C00A 118.07(8)
C009 C004 C006 117.11(8)
C009 C004 C008 112.71(8)
C009 C004 C00A 121.36(8)
C00A C004 C006 59.18(6)
C00B C005 C007 121.54(9)
C00C C005 C007 119.64(9)
C00C C005 C00B 118.82(9)
C004 C006 H006 113.7
C007 C006 C004 122.17(8)
C007 C006 H006 113.7
C00A C006 C004 60.33(6)
C00A C006 H006 113.7
C00A C006 C007 123.22(8)
O002 C007 C005 108.63(8)
O002 C007 C006 108.91(8)
O002 C007 H007 108.9
C005 C007 C006 112.45(8)
C005 C007 H007 108.9
C006 C007 H007 108.9
O001 C008 N003 121.42(9)
O001 C008 C004 121.36(9)
N003 C008 C004 117.21(8)
C00D C009 C004 119.06(9)
C00E C009 C004 122.58(9)
C00E C009 C00D 118.36(9)
C004 C00A H00A 114.4
C006 C00A C004 60.49(6)
C006 C00A H00A 114.4
C006 C00A C00F 121.48(9)
C00F C00A C004 121.07(8)
C00F C00A H00A 114.4
C005 C00B H00B 119.7
C00I C00B C005 120.52(10)
C00I C00B H00B 119.7
C005 C00C H00C 119.7
C00G C00C C005 120.66(10)
C00G C00C H00C 119.7
C009 C00D H00D 119.7
C00J C00D C009 120.64(10)
C00J C00D H00D 119.7
C009 C00E H00E 119.6
C009 C00E C00M 120.75(11)
C00M C00E H00E 119.6
C00A C00F H00F 109.5
C00A C00F H00G 109.5
C00A C00F H00H 109.5
H00F C00F H00G 109.5
H00F C00F H00H 109.5
H00G C00F H00H 109.5
C00C C00G H00I 120.1
C00H C00G C00C 119.84(10)
C00H C00G H00I 120.1
C00G C00H H00J 119.9
C00G C00H C00I 120.14(10)
C00I C00H H00J 119.9
C00B C00I H00K 120.0
C00H C00I C00B 120.01(10)
C00H C00I H00K 120.0
C00D C00J H00L 119.8
C00K C00J C00D 120.43(11)
C00K C00J H00L 119.8
C00J C00K H00M 120.4
C00M C00K C00J 119.26(10)
C00M C00K H00M 120.4
N003 C00L H00N 109.2
N003 C00L H00O 109.2
N003 C00L H00P 109.7
N003 C00L H00Q 109.7
N003 C00L C00P 112.1(3)
H00N C00L H00O 107.9
H00P C00L H00Q 108.2
C00P C00L H00N 109.2
C00P C00L H00O 109.2
C00Q C00L N003 109.9(6)
C00Q C00L H00P 109.7
C00Q C00L H00Q 109.7
C00E C00M H00R 119.7
C00K C00M C00E 120.55(11)
C00K C00M H00R 119.7
N003 C00N H00S 109.1
N003 C00N H00T 109.1
N003 C00N C00O 112.32(10)
H00S C00N H00T 107.9
C00O C00N H00S 109.1
C00O C00N H00T 109.1
C00N C00O H00U 109.5
C00N C00O H00V 109.5
C00N C00O H00W 109.5
H00U C00O H00V 109.5
H00U C00O H00W 109.5
H00V C00O H00W 109.5
C00L C00P H00X 109.5
C00L C00P H00Y 109.5
C00L C00P H 109.5
H00X C00P H00Y 109.5
H00X C00P H 109.5
H00Y C00P H 109.5
C00L C00Q H00Z 109.5
C00L C00Q HA 109.5
C00L C00Q HB 109.5
H00Z C00Q HA 109.5
H00Z C00Q HB 109.5
HA C00Q HB 109.5

loop_
_geom_bond_atom_site_label_1
_geom_bond_atom_site_label_2
_geom_bond_distance
O001 C008 1.2427(12)
O002 C007 1.4366(12)
O002 H002 0.884(17)
N003 C008 1.3442(14)
N003 C00L 1.4707(13)
N003 C00N 1.4663(14)
C004 C006 1.5273(13)
C004 C008 1.5175(12)
C004 C009 1.5067(13)
C004 C00A 1.5248(13)
C005 C007 1.5132(13)
C005 C00B 1.3934(14)
C005 C00C 1.3930(14)
C006 H006 0.9800
C006 C007 1.5144(13)
C006 C00A 1.5071(14)
C007 H007 0.9800
C009 C00D 1.3947(14)
C009 C00E 1.3891(14)
C00A H00A 0.9800
C00A C00F 1.5095(14)
C00B H00B 0.9300
C00B C00I 1.3883(15)
C00C H00C 0.9300
C00C C00G 1.3928(15)
C00D H00D 0.9300
C00D C00J 1.3905(15)
C00E H00E 0.9300
C00E C00M 1.3913(16)
C00F H00F 0.9600
C00F H00G 0.9600
C00F H00H 0.9600
C00G H00I 0.9300
C00G C00H 1.3803(17)
C00H H00J 0.9300
C00H C00I 1.3875(17)
C00I H00K 0.9300
C00J H00L 0.9300
C00J C00K 1.3843(18)
C00K H00M 0.9300
C00K C00M 1.3796(18)
C00L H00N 0.9700
C00L H00O 0.9700
C00L H00P 0.9700
C00L H00Q 0.9700
C00L C00P 1.560(9)
C00L C00Q 1.417(18)
C00M H00R 0.9300
C00N H00S 0.9700
C00N H00T 0.9700
C00N C00O 1.5201(18)
C00O H00U 0.9600
C00O H00V 0.9600
C00O H00W 0.9600
C00P H00X 0.9600
C00P H00Y 0.9600
C00P H 0.9600
C00Q H00Z 0.9600
C00Q HA 0.9600
C00Q HB 0.9600

loop_
_exptl_oxdiff_crystal_face_indexfrac_h
_exptl_oxdiff_crystal_face_indexfrac_k
_exptl_oxdiff_crystal_face_indexfrac_l
_exptl_oxdiff_crystal_face_x
_exptl_oxdiff_crystal_face_y
_exptl_oxdiff_crystal_face_z
-5.7242 -0.9167 -5.7297 -0.3437 0.8302 -0.4389
-3.9735 4.0974 -2.1006 0.0289 -0.0629 -0.9976
3.3402 -3.6335 4.6303 0.1901 -0.0274 0.9814
3.4900 -0.1689 -11.6604 -0.9698 0.1272 -0.2080
-5.6909 3.9793 2.1682 0.3884 -0.0483 -0.9202
-3.4306 0.1224 11.6604 0.9674 -0.1269 0.2193
-2.3025 -3.6773 7.7324 0.5438 0.3722 0.7522
4.3429 -3.8880 2.4284 -0.0060 -0.0073 1.0000
9.2521 -0.0724 -7.7317 -0.7863 -0.5425 0.2956
-6.8020 3.3020 0.5779 0.2720 0.1903 -0.9433
-9.0641 -0.3034 8.1629 0.8056 0.5555 -0.2060
-4.1906 -4.0311 -2.0285 -0.1736 0.9356 0.3075
1.8443 -4.7212 1.2710 -0.0645 0.3590 0.9311
6.9661 -1.0707 3.8246 0.1200 -0.6330 0.7648
-5.6354 2.9657 -3.2163 -0.0515 0.2629 -0.9634
0.1207 -4.9061 0.3509 -0.1039 0.5690 0.8157
5.6901 -2.9168 3.2430 0.0537 -0.2747 0.9600
-6.2809 2.2894 -3.5255 -0.0795 0.4136 -0.9070
-7.1303 -0.5769 -3.8173 -0.1591 0.8464 -0.5082
-6.1052 -2.6425 -3.1434 -0.1829 0.9797 -0.0824
4.2884 3.9831 2.0841 0.1746 -0.9406 -0.2913
1.1370 2.1378 9.0330 0.7239 -0.6853 0.0797
-0.4424 -2.7774 -8.6187 -0.7234 0.6853 0.0841
3.9783 -4.3355 0.6109 -0.1493 0.1449 0.9781
3.7001 -1.2898 7.7625 0.4837 -0.4554 0.7474
-3.3083 0.5811 -8.4415 -0.5624 0.5303 -0.6344
-8.0387 -0.1278 9.8584 0.9187 0.3814 -0.1030
